data_4328003
loop_
_publ_author_name
'Jeffrey A. Bertke'
'Allen G. Oliver'
'Kenneth W. Henderson'

_publ_section_title
;
 Effects of the Alkali-Metal Cation Size on Molecular and Extended
 Structures: Formation of Coordination Polymers and Hybrid Materials in
 the Homologous Series [(4-Et-C6H4OM).(diox)n], M = Li, Na, K, Rb, Cs
;
_journal_name_full 'Inorganic Chemistry'
_journal_page_first 1020
_journal_page_last 1027
_journal_paper_doi 10.1021/ic202158m
_journal_volume 51
_journal_year 2012
_chemical_formula_sum 'C28 H35 K3 O5'
_chemical_formula_weight 568.86
_chemical_name_systematic
; 
 ? 
;
_space_group_IT_number 14
_symmetry_cell_setting monoclinic
_symmetry_space_group_name_Hall '-P 2ybc'
_symmetry_space_group_name_H-M 'P 1 21/c 1'
_atom_sites_solution_hydrogens geom
_atom_sites_solution_primary direct
_atom_sites_solution_secondary difmap
_audit_creation_method SHELXL-97
_cell_angle_alpha 90.00
_cell_angle_beta 90.113(4)
_cell_angle_gamma 90.00
_cell_formula_units_Z 4
_cell_length_a 19.2016(12)
_cell_length_b 20.4584(12)
_cell_length_c 7.2704(5)
_cell_measurement_reflns_used 5477
_cell_measurement_temperature 100(2)
_cell_measurement_theta_max 68.19
_cell_measurement_theta_min 3.16
_cell_volume 2856.1(3)
_computing_cell_refinement 'Bruker SAINT'
_computing_data_collection 'Bruker APEX2'
_computing_data_reduction 'Bruker SAINT'
_computing_molecular_graphics 'Bruker SHELXTL'
_computing_publication_material 'Bruker SHELXTL'
_computing_structure_refinement 'SHELXL-97 (Sheldrick, 2008)'
_computing_structure_solution 'SHELXS-97 (Sheldrick, 2008)'
_diffrn_ambient_temperature 100(2)
_diffrn_detector_area_resol_mean 8.33
_diffrn_measured_fraction_theta_full 0.964
_diffrn_measured_fraction_theta_max 0.964
_diffrn_measurement_device_type 'Bruker APEX-II CCD'
_diffrn_measurement_method '\f and \w scans'
_diffrn_radiation_monochromator graphite
_diffrn_radiation_source 'fine-focus sealed tube'
_diffrn_radiation_type CuK\a
_diffrn_radiation_wavelength 1.54178
_diffrn_reflns_av_R_equivalents 0.0758
_diffrn_reflns_av_sigmaI/netI 0.0725
_diffrn_reflns_limit_h_max 23
_diffrn_reflns_limit_h_min -23
_diffrn_reflns_limit_k_max 24
_diffrn_reflns_limit_k_min -24
_diffrn_reflns_limit_l_max 8
_diffrn_reflns_limit_l_min -8
_diffrn_reflns_number 24003
_diffrn_reflns_theta_full 69.56
_diffrn_reflns_theta_max 69.56
_diffrn_reflns_theta_min 2.16
_exptl_absorpt_coefficient_mu 4.518
_exptl_absorpt_correction_T_max 0.8056
_exptl_absorpt_correction_T_min 0.3921
_exptl_absorpt_correction_type multi-scan
_exptl_absorpt_process_details SADABS
_exptl_crystal_colour colorless
_exptl_crystal_density_diffrn 1.323
_exptl_crystal_description plate
_exptl_crystal_F_000 1200
_exptl_crystal_size_max 0.25
_exptl_crystal_size_mid 0.12
_exptl_crystal_size_min 0.05
_refine_diff_density_max 0.541
_refine_diff_density_min -0.635
_refine_diff_density_rms 0.095
_refine_ls_extinction_method none
_refine_ls_goodness_of_fit_ref 1.053
_refine_ls_hydrogen_treatment constr
_refine_ls_matrix_type full
_refine_ls_number_parameters 328
_refine_ls_number_reflns 5193
_refine_ls_number_restraints 0
_refine_ls_restrained_S_all 1.053
_refine_ls_R_factor_all 0.0956
_refine_ls_R_factor_gt 0.0659
_refine_ls_shift/su_max 0.007
_refine_ls_shift/su_mean 0.000
_refine_ls_structure_factor_coef Fsqd
_refine_ls_weighting_details 'calc w=1/[\s^2^(Fo^2^)+(0.0236P)^2^+9.2708P] where P=(Fo^2^+2Fc^2^)/3'
_refine_ls_weighting_scheme calc
_refine_ls_wR_factor_gt 0.1238
_refine_ls_wR_factor_ref 0.1380
_reflns_number_gt 3751
_reflns_number_total 5193
_reflns_threshold_expression >2sigma(I)
_cod_data_source_file ic202158m_051.cif
_cod_data_source_block jab051
_cod_database_code 4328003

loop_
_symmetry_equiv_pos_as_xyz
'x, y, z'
'-x, y+1/2, -z+1/2'
'-x, -y, -z'
'x, -y-1/2, z-1/2'

loop_
_atom_site_label
_atom_site_type_symbol
_atom_site_fract_x
_atom_site_fract_y
_atom_site_fract_z
_atom_site_U_iso_or_equiv
_atom_site_adp_type
_atom_site_occupancy
_atom_site_symmetry_multiplicity
_atom_site_calc_flag
_atom_site_refinement_flags
_atom_site_disorder_assembly
_atom_site_disorder_group
K1 K 0.11470(8) 0.66328(8) -0.1397(3) 0.0270(4) Uani 1 1 d . . .
K2 K 0.38336(8) 0.66348(8) -0.1342(3) 0.0295(5) Uani 1 1 d . . .
K3 K 0.25112(9) 0.73052(4) -0.51448(16) 0.0262(3) Uani 1 1 d . . .
O1 O 0.2495(3) 0.64568(14) -0.2275(5) 0.0291(8) Uani 1 1 d . . .
O2 O 0.1541(2) 0.7170(2) 0.1975(8) 0.0261(14) Uani 1 1 d . . .
O3 O 0.3502(2) 0.7179(2) 0.1997(9) 0.0307(15) Uani 1 1 d . . .
O4 O 0.0236(2) 0.5597(2) -0.0772(8) 0.0306(14) Uani 1 1 d . . .
O5 O 0.4650(2) 0.5541(2) -0.0788(8) 0.0364(15) Uani 1 1 d . . .
C1 C 0.2464(4) 0.5830(2) -0.1886(8) 0.0297(13) Uani 1 1 d . A .
C2 C 0.2385(4) 0.5594(3) -0.0085(9) 0.0315(16) Uani 1 1 d . . .
H2A H 0.2363 0.5894 0.0909 0.038 Uiso 1 1 calc R . .
C3 C 0.2337(3) 0.4926(3) 0.0270(11) 0.0353(18) Uani 1 1 d . A .
H3A H 0.2278 0.4786 0.1506 0.042 Uiso 1 1 calc R . .
C4 C 0.2371(3) 0.4458(3) -0.1101(10) 0.0317(17) Uani 1 1 d . . .
C5 C 0.2457(4) 0.4685(2) -0.2874(9) 0.0312(13) Uani 1 1 d . A .
H5A H 0.2481 0.4377 -0.3849 0.037 Uiso 1 1 calc R . .
C6 C 0.2511(4) 0.5349(2) -0.3293(8) 0.0330(13) Uani 1 1 d . . .
H6A H 0.2581 0.5481 -0.4532 0.040 Uiso 1 1 calc R A .
C7 C 0.2285(9) 0.3728(9) -0.040(3) 0.036(6) Uiso 0.50 1 d P A 1
H7A H 0.2332 0.3708 0.0951 0.044 Uiso 0.50 1 calc PR A 1
H7B H 0.1821 0.3556 -0.0751 0.044 Uiso 0.50 1 calc PR A 1
C8 C 0.2874(9) 0.3314(8) -0.134(3) 0.032(4) Uiso 0.50 1 d P A 1
H8A H 0.2812 0.2851 -0.1037 0.048 Uiso 0.50 1 calc PR A 1
H8B H 0.3330 0.3462 -0.0898 0.048 Uiso 0.50 1 calc PR A 1
H8C H 0.2849 0.3371 -0.2680 0.048 Uiso 0.50 1 calc PR A 1
C7A C 0.2269(8) 0.3738(7) -0.092(2) 0.019(4) Uiso 0.50 1 d P A 2
H7AA H 0.2264 0.3640 0.0414 0.023 Uiso 0.50 1 calc PR A 2
H7AB H 0.1795 0.3641 -0.1387 0.023 Uiso 0.50 1 calc PR A 2
C8A C 0.2739(8) 0.3260(9) -0.178(3) 0.039(5) Uiso 0.50 1 d P A 2
H8AA H 0.2622 0.2820 -0.1343 0.058 Uiso 0.50 1 calc PR A 2
H8AB H 0.3222 0.3362 -0.1439 0.058 Uiso 0.50 1 calc PR A 2
H8AC H 0.2688 0.3279 -0.3116 0.058 Uiso 0.50 1 calc PR A 2
C9 C 0.0973(4) 0.6917(4) 0.2645(11) 0.0232(17) Uani 1 1 d . . .
C10 C 0.0302(4) 0.7165(4) 0.2182(13) 0.0305(19) Uani 1 1 d . . .
H10A H 0.0265 0.7517 0.1334 0.037 Uiso 1 1 calc R . .
C11 C -0.0295(4) 0.6906(4) 0.2939(12) 0.034(2) Uani 1 1 d . . .
H11A H -0.0734 0.7081 0.2597 0.041 Uiso 1 1 calc R . .
C12 C -0.0265(4) 0.6388(4) 0.4204(13) 0.034(2) Uani 1 1 d . . .
C13 C 0.0393(4) 0.6143(3) 0.4646(14) 0.035(2) Uani 1 1 d . . .
H13A H 0.0425 0.5789 0.5487 0.042 Uiso 1 1 calc R . .
C14 C 0.1002(4) 0.6393(4) 0.3915(13) 0.032(2) Uani 1 1 d . . .
H14A H 0.1438 0.6213 0.4265 0.039 Uiso 1 1 calc R . .
C15 C -0.0925(4) 0.6103(4) 0.4987(15) 0.043(2) Uani 1 1 d . . .
H15A H -0.1216 0.5935 0.3965 0.052 Uiso 1 1 calc R . .
H15B H -0.0803 0.5728 0.5788 0.052 Uiso 1 1 calc R . .
C16 C -0.1343(4) 0.6588(4) 0.6082(17) 0.059(3) Uani 1 1 d . . .
H16A H -0.1776 0.6382 0.6499 0.088 Uiso 1 1 calc R . .
H16B H -0.1455 0.6966 0.5309 0.088 Uiso 1 1 calc R . .
H16C H -0.1072 0.6731 0.7151 0.088 Uiso 1 1 calc R . .
C17 C 0.4047(4) 0.6911(4) 0.2828(13) 0.029(2) Uani 1 1 d . . .
C18 C 0.4007(4) 0.6353(3) 0.3950(14) 0.030(2) Uani 1 1 d . . .
H18A H 0.3565 0.6154 0.4125 0.035 Uiso 1 1 calc R . .
C19 C 0.4589(4) 0.6074(4) 0.4827(14) 0.0301(19) Uani 1 1 d . . .
H19A H 0.4527 0.5703 0.5598 0.036 Uiso 1 1 calc R . .
C20 C 0.5249(4) 0.6328(4) 0.4587(13) 0.036(2) Uani 1 1 d . . .
C21 C 0.5304(4) 0.6877(4) 0.3462(13) 0.033(2) Uani 1 1 d . . .
H21A H 0.5749 0.7069 0.3288 0.040 Uiso 1 1 calc R . .
C22 C 0.4727(3) 0.7156(3) 0.2576(13) 0.0279(19) Uani 1 1 d . . .
H22A H 0.4796 0.7520 0.1784 0.033 Uiso 1 1 calc R . .
C23 C 0.5885(4) 0.5994(4) 0.5448(15) 0.045(2) Uani 1 1 d . . .
H23A H 0.6167 0.5795 0.4455 0.054 Uiso 1 1 calc R . .
H23B H 0.5724 0.5637 0.6261 0.054 Uiso 1 1 calc R . .
C24 C 0.6353(5) 0.6457(4) 0.6569(19) 0.064(3) Uani 1 1 d . . .
H24A H 0.6728 0.6206 0.7150 0.096 Uiso 1 1 calc R . .
H24B H 0.6075 0.6673 0.7520 0.096 Uiso 1 1 calc R . .
H24C H 0.6554 0.6787 0.5751 0.096 Uiso 1 1 calc R . .
C25 C 0.0500(3) 0.4978(3) -0.1371(11) 0.0351(16) Uani 1 1 d . . .
H25A H 0.0990 0.5029 -0.1770 0.042 Uiso 1 1 calc R . .
H25B H 0.0226 0.4823 -0.2439 0.042 Uiso 1 1 calc R . .
C26 C -0.0464(3) 0.5519(3) -0.0143(14) 0.037(2) Uani 1 1 d . . .
H26A H -0.0763 0.5378 -0.1180 0.044 Uiso 1 1 calc R . .
H26B H -0.0641 0.5944 0.0310 0.044 Uiso 1 1 calc R . .
C27 C 0.4273(3) 0.4990(3) -0.0139(13) 0.0435(19) Uani 1 1 d . . .
H27A H 0.3850 0.4928 -0.0902 0.052 Uiso 1 1 calc R . .
H27B H 0.4123 0.5068 0.1144 0.052 Uiso 1 1 calc R . .
C28 C 0.5291(3) 0.5612(3) 0.0216(15) 0.040(2) Uani 1 1 d . . .
H28A H 0.5184 0.5714 0.1516 0.048 Uiso 1 1 calc R . .
H28B H 0.5558 0.5983 -0.0299 0.048 Uiso 1 1 calc R . .

loop_
_atom_site_aniso_label
_atom_site_aniso_U_11
_atom_site_aniso_U_22
_atom_site_aniso_U_33
_atom_site_aniso_U_23
_atom_site_aniso_U_13
_atom_site_aniso_U_12
K1 0.0236(8) 0.0197(9) 0.0377(12) -0.0001(8) 0.0019(11) -0.0021(6)
K2 0.0221(8) 0.0176(9) 0.0488(13) -0.0007(8) -0.0003(12) 0.0038(6)
K3 0.0199(5) 0.0195(5) 0.0393(7) 0.0002(5) 0.0024(13) -0.0004(7)
O1 0.0225(17) 0.0186(15) 0.046(2) -0.0002(15) -0.002(4) 0.002(3)
O2 0.023(2) 0.021(3) 0.034(4) -0.005(3) -0.001(3) -0.001(2)
O3 0.020(2) 0.026(3) 0.046(4) -0.003(3) 0.000(3) 0.005(2)
O4 0.029(3) 0.014(2) 0.049(4) 0.000(2) 0.005(2) -0.0038(19)
O5 0.031(3) 0.028(3) 0.050(4) 0.007(3) 0.000(3) 0.013(2)
C1 0.015(3) 0.020(2) 0.054(4) 0.004(2) 0.000(5) 0.009(4)
C2 0.035(5) 0.030(3) 0.030(3) -0.004(3) -0.002(3) -0.002(3)
C3 0.020(4) 0.030(3) 0.056(5) 0.008(3) 0.007(3) 0.001(2)
C4 0.020(4) 0.022(3) 0.054(4) 0.003(3) 0.006(3) 0.002(2)
C5 0.016(3) 0.026(2) 0.052(4) -0.003(3) -0.003(5) 0.007(4)
C6 0.022(3) 0.028(3) 0.049(4) 0.006(2) 0.000(5) -0.004(4)
C9 0.040(4) 0.017(4) 0.013(4) 0.002(3) 0.001(3) -0.003(3)
C10 0.023(4) 0.030(4) 0.038(5) 0.000(4) 0.001(3) 0.000(3)
C11 0.032(4) 0.023(4) 0.049(6) -0.004(3) -0.001(4) 0.001(3)
C12 0.029(4) 0.025(4) 0.048(6) 0.000(4) 0.000(4) -0.013(3)
C13 0.042(4) 0.015(3) 0.049(6) 0.006(4) -0.005(4) -0.007(3)
C14 0.029(4) 0.029(5) 0.039(6) -0.004(4) -0.004(4) -0.003(3)
C15 0.035(4) 0.044(4) 0.050(6) 0.006(4) -0.002(4) -0.017(3)
C16 0.042(5) 0.069(6) 0.065(7) -0.018(6) 0.023(5) -0.029(4)
C17 0.021(4) 0.014(4) 0.053(6) -0.005(4) -0.001(4) -0.001(3)
C18 0.021(4) 0.015(4) 0.053(6) 0.005(4) 0.010(4) -0.001(3)
C19 0.031(4) 0.030(4) 0.029(5) 0.000(4) 0.005(4) 0.009(3)
C20 0.032(4) 0.032(4) 0.045(6) -0.005(4) 0.001(4) 0.011(3)
C21 0.017(3) 0.034(4) 0.048(5) -0.008(4) 0.005(3) 0.004(3)
C22 0.027(4) 0.011(3) 0.046(5) 0.006(3) 0.006(4) 0.000(3)
C23 0.034(4) 0.045(5) 0.056(7) 0.004(4) -0.006(4) 0.008(3)
C24 0.049(5) 0.055(5) 0.089(9) 0.014(6) -0.007(5) -0.009(4)
C25 0.026(3) 0.027(3) 0.053(5) -0.001(4) 0.006(3) 0.004(3)
C26 0.028(3) 0.024(4) 0.058(6) 0.004(4) 0.003(4) 0.003(3)
C27 0.024(3) 0.033(4) 0.073(6) 0.002(4) -0.001(4) -0.002(3)
C28 0.033(4) 0.028(4) 0.058(6) -0.006(4) -0.001(4) -0.005(3)

loop_
_atom_type_symbol
_atom_type_description
_atom_type_scat_dispersion_real
_atom_type_scat_dispersion_imag
_atom_type_scat_source
C C 0.0181 0.0091 'International Tables Vol C Tables 4.2.6.8 and 6.1.1.4'
H H 0.0000 0.0000 'International Tables Vol C Tables 4.2.6.8 and 6.1.1.4'
O O 0.0492 0.0322 'International Tables Vol C Tables 4.2.6.8 and 6.1.1.4'
K K 0.3868 1.0657 'International Tables Vol C Tables 4.2.6.8 and 6.1.1.4'

loop_
_geom_angle_atom_site_label_1
_geom_angle_atom_site_label_2
_geom_angle_atom_site_label_3
_geom_angle
_geom_angle_site_symmetry_1
_geom_angle_site_symmetry_3
O1 K1 O4 122.79(13) . .
O1 K1 O2 90.11(13) . .
O4 K1 O2 109.02(17) . .
O1 K1 O2 75.99(12) . 4_575
O4 K1 O2 153.75(17) . 4_575
O2 K1 O2 87.37(9) . 4_575
O1 K1 C9 111.43(18) . .
O4 K1 C9 85.24(19) . .
O2 K1 C9 25.56(16) . .
O2 K1 C9 105.77(18) 4_575 .
O1 K1 C1 25.64(13) . .
O4 K1 C1 97.53(16) . .
O2 K1 C1 95.27(16) . .
O2 K1 C1 101.31(15) 4_575 .
C9 K1 C1 108.19(19) . .
O1 K1 C9 100.36(17) . 4_575
O4 K1 C9 134.84(18) . 4_575
O2 K1 C9 81.21(19) . 4_575
O2 K1 C9 25.12(16) 4_575 4_575
C9 K1 C9 91.30(17) . 4_575
C1 K1 C9 125.95(19) . 4_575
O1 K1 C10 121.76(17) . 4_575
O4 K1 C10 109.09(17) . 4_575
O2 K1 C10 96.9(2) . 4_575
O2 K1 C10 46.96(16) 4_575 4_575
C9 K1 C10 96.5(2) . 4_575
C1 K1 C10 145.07(19) . 4_575
C9 K1 C10 26.62(18) 4_575 4_575
O1 K1 C10 135.65(17) . .
O4 K1 C10 79.06(18) . .
O2 K1 C10 45.63(16) . .
O2 K1 C10 100.32(19) 4_575 .
C9 K1 C10 25.90(19) . .
C1 K1 C10 133.69(19) . .
C9 K1 C10 78.7(2) 4_575 .
C10 K1 C10 75.02(14) 4_575 .
O1 K1 C2 45.24(13) . .
O4 K1 C2 85.15(15) . .
O2 K1 C2 78.92(15) . .
O2 K1 C2 118.86(15) 4_575 .
C9 K1 C2 85.64(19) . .
C1 K1 C2 24.97(15) . .
C9 K1 C2 139.55(19) 4_575 .
C10 K1 C2 165.70(18) 4_575 .
C10 K1 C2 109.96(19) . .
O1 K1 C13 99.74(17) . 1_554
O4 K1 C13 69.17(19) . 1_554
O2 K1 C13 169.25(17) . 1_554
O2 K1 C13 90.84(18) 4_575 1_554
C9 K1 C13 147.3(2) . 1_554
C1 K1 C13 95.48(18) . 1_554
C9 K1 C13 92.7(2) 4_575 1_554
C10 K1 C13 74.3(2) 4_575 1_554
C10 K1 C13 124.6(2) . 1_554
C2 K1 C13 111.10(17) . 1_554
O1 K1 C14 79.80(16) . 1_554
O4 K1 C14 90.19(17) . 1_554
O2 K1 C14 160.77(16) . 1_554
O2 K1 C14 74.38(18) 4_575 1_554
C9 K1 C14 168.6(2) . 1_554
C1 K1 C14 82.72(18) . 1_554
C9 K1 C14 84.5(2) 4_575 1_554
C10 K1 C14 75.2(2) 4_575 1_554
C10 K1 C14 142.8(2) . 1_554
C2 K1 C14 104.39(18) . 1_554
C13 K1 C14 23.32(17) 1_554 1_554
O1 K2 O3 93.12(14) . .
O1 K2 O5 118.06(14) . .
O3 K2 O5 109.39(19) . .
O1 K2 O3 77.88(12) . 4_575
O3 K2 O3 88.66(9) . 4_575
O5 K2 O3 154.06(18) . 4_575
O1 K2 C17 102.16(16) . 4_575
O3 K2 C17 79.1(2) . 4_575
O5 K2 C17 137.71(18) . 4_575
O3 K2 C17 25.67(18) 4_575 4_575
O1 K2 C17 113.30(17) . .
O3 K2 C17 25.22(16) . .
O5 K2 C17 86.0(2) . .
O3 K2 C17 107.11(19) 4_575 .
C17 K2 C17 89.89(18) 4_575 .
O1 K2 C22 124.92(16) . 4_575
O3 K2 C22 91.73(19) . 4_575
O5 K2 C22 111.59(17) . 4_575
O3 K2 C22 47.43(16) 4_575 4_575
C17 K2 C22 26.40(17) 4_575 4_575
C17 K2 C22 91.7(2) . 4_575
O1 K2 C1 24.65(12) . .
O3 K2 C1 97.38(15) . .
O5 K2 C1 93.96(15) . .
O3 K2 C1 102.24(15) 4_575 .
C17 K2 C1 126.80(18) 4_575 .
C17 K2 C1 109.14(18) . .
C22 K2 C1 148.24(19) 4_575 .
O1 K2 C19 99.20(16) . 1_554
O3 K2 C19 167.55(17) . 1_554
O5 K2 C19 66.21(19) . 1_554
O3 K2 C19 92.14(19) 4_575 1_554
C17 K2 C19 96.4(2) 4_575 1_554
C17 K2 C19 144.8(2) . 1_554
C22 K2 C19 79.8(2) 4_575 1_554
C1 K2 C19 94.60(17) . 1_554
O1 K2 K3 56.22(8) . 4_576
O3 K2 K3 49.48(11) . 4_576
O5 K2 K3 152.85(14) . 4_576
O3 K2 K3 52.69(12) 4_575 4_576
C17 K2 K3 62.50(15) 4_575 4_576
C17 K2 K3 74.67(14) . 4_576
C22 K2 K3 88.31(13) 4_575 4_576
C1 K2 K3 75.14(11) . 4_576
C19 K2 K3 138.23(15) 1_554 4_576
O1 K2 C18 79.78(15) . 1_554
O3 K2 C18 163.16(16) . 1_554
O5 K2 C18 87.37(17) . 1_554
O3 K2 C18 74.97(18) 4_575 1_554
C17 K2 C18 87.4(2) 4_575 1_554
C17 K2 C18 166.93(18) . 1_554
C22 K2 C18 80.2(2) 4_575 1_554
C1 K2 C18 82.57(17) . 1_554
C19 K2 C18 23.65(17) 1_554 1_554
K3 K2 C18 115.03(13) 4_576 1_554
O1 K2 C22 135.84(16) . .
O3 K2 C22 43.06(15) . .
O5 K2 C22 81.39(17) . .
O3 K2 C22 101.51(17) 4_575 .
C17 K2 C22 78.4(2) 4_575 .
C17 K2 C22 23.82(17) . .
C22 K2 C22 72.12(14) 4_575 .
C1 K2 C22 132.54(18) . .
C19 K2 C22 124.82(18) 1_554 .
K3 K2 C22 87.87(12) 4_576 .
C18 K2 C22 143.52(18) 1_554 .
O2 K3 O3 90.09(10) 4_575 4_575
O2 K3 O1 78.61(15) 4_575 .
O3 K3 O1 79.27(16) 4_575 .
O2 K3 O2 90.42(15) 4_575 1_554
O3 K3 O2 160.33(16) 4_575 1_554
O1 K3 O2 120.06(15) . 1_554
O2 K3 O3 159.83(16) 4_575 1_554
O3 K3 O3 89.17(15) 4_575 1_554
O1 K3 O3 120.97(15) . 1_554
O2 K3 O3 83.65(10) 1_554 1_554
O2 K3 O1 87.21(14) 4_575 4_575
O3 K3 O1 88.50(15) 4_575 4_575
O1 K3 O1 161.16(12) . 4_575
O2 K3 O1 71.89(13) 1_554 4_575
O3 K3 O1 72.62(14) 1_554 4_575
O2 K3 C17 164.04(18) 4_575 1_554
O3 K3 C17 74.29(19) 4_575 1_554
O1 K3 C17 101.12(19) . 1_554
O2 K3 C17 103.18(19) 1_554 1_554
O3 K3 C17 22.33(19) 1_554 1_554
O1 K3 C17 89.11(18) 4_575 1_554
O2 K3 C9 76.22(18) 4_575 1_554
O3 K3 C9 165.74(18) 4_575 1_554
O1 K3 C9 101.51(17) . 1_554
O2 K3 C9 21.00(16) 1_554 1_554
O3 K3 C9 102.27(18) 1_554 1_554
O1 K3 C9 86.87(16) 4_575 1_554
C17 K3 C9 119.08(13) 1_554 1_554
O2 K3 K2 114.27(10) 4_575 4_575
O3 K3 K2 51.39(13) 4_575 4_575
O1 K3 K2 127.24(13) . 4_575
O2 K3 K2 111.11(11) 1_554 4_575
O3 K3 K2 51.45(11) 1_554 4_575
O1 K3 K2 48.66(11) 4_575 4_575
C17 K3 K2 53.14(13) 1_554 4_575
C9 K3 K2 131.01(14) 1_554 4_575
O2 K3 C14 75.35(18) 4_575 1_554
O3 K3 C14 155.4(2) 4_575 1_554
O1 K3 C14 78.41(19) . 1_554
O2 K3 C14 42.13(19) 1_554 1_554
O3 K3 C14 111.33(19) 1_554 1_554
O1 K3 C14 110.11(18) 4_575 1_554
C17 K3 C14 120.41(19) 1_554 1_554
C9 K3 C14 23.43(19) 1_554 1_554
K2 K3 C14 153.07(16) 4_575 1_554
O2 K3 K1 51.43(13) 4_575 4_575
O3 K3 K1 115.79(11) 4_575 4_575
O1 K3 K1 125.70(13) . 4_575
O2 K3 K1 51.46(10) 1_554 4_575
O3 K3 K1 111.52(12) 1_554 4_575
O1 K3 K1 48.07(11) 4_575 4_575
C17 K3 K1 132.88(16) 1_554 4_575
C9 K3 K1 52.15(13) 1_554 4_575
K2 K3 K1 95.41(3) 4_575 4_575
C14 K3 K1 70.39(13) 1_554 4_575
O2 K3 C18 154.8(2) 4_575 1_554
O3 K3 C18 75.45(19) 4_575 1_554
O1 K3 C18 78.52(18) . 1_554
O2 K3 C18 110.15(19) 1_554 1_554
O3 K3 C18 42.76(19) 1_554 1_554
O1 K3 C18 112.39(17) 4_575 1_554
C17 K3 C18 23.29(18) 1_554 1_554
C9 K3 C18 118.77(19) 1_554 1_554
K2 K3 C18 72.60(12) 4_575 1_554
C14 K3 C18 109.96(12) 1_554 1_554
K1 K3 C18 153.70(16) 4_575 1_554
C1 O1 K2 97.0(5) . .
C1 O1 K1 92.0(4) . .
K2 O1 K1 147.52(14) . .
C1 O1 K3 142.2(3) . .
K2 O1 K3 95.46(16) . .
K1 O1 K3 96.28(15) . .
C1 O1 K3 136.1(3) . 4_576
K2 O1 K3 75.12(11) . 4_576
K1 O1 K3 76.77(11) . 4_576
K3 O1 K3 81.69(8) . 4_576
C9 O2 K3 165.8(5) . 4_576
C9 O2 K1 86.9(4) . .
K3 O2 K1 80.69(17) 4_576 .
C9 O2 K3 108.3(5) . 1_556
K3 O2 K3 85.86(14) 4_576 1_556
K1 O2 K3 150.52(18) . 1_556
C9 O2 K1 87.9(4) . 4_576
K3 O2 K1 94.71(14) 4_576 4_576
K1 O2 K1 129.6(2) . 4_576
K3 O2 K1 77.32(14) 1_556 4_576
C17 O3 K3 171.4(6) . 4_576
C17 O3 K2 92.9(5) . .
K3 O3 K2 79.12(18) 4_576 .
C17 O3 K2 89.0(4) . 4_576
K3 O3 K2 94.05(15) 4_576 4_576
K2 O3 K2 133.1(2) . 4_576
C17 O3 K3 103.5(5) . 1_556
K3 O3 K3 85.04(13) 4_576 1_556
K2 O3 K3 147.46(19) . 1_556
K2 O3 K3 75.86(15) 4_576 1_556
C26 O4 C25 109.5(5) . .
C26 O4 K1 136.7(4) . .
C25 O4 K1 113.6(4) . .
C27 O5 C28 110.3(6) . .
C27 O5 K2 113.8(4) . .
C28 O5 K2 118.6(4) . .
O1 C1 C2 122.8(5) . .
O1 C1 C6 121.2(5) . .
C2 C1 C6 116.0(5) . .
O1 C1 K1 62.4(4) . .
C2 C1 K1 89.2(5) . .
C6 C1 K1 120.9(6) . .
O1 C1 K2 58.3(4) . .
C2 C1 K2 99.0(5) . .
C6 C1 K2 113.6(5) . .
K1 C1 K2 113.63(15) . .
C3 C2 C1 121.2(6) . .
C3 C2 K1 129.2(4) . .
C1 C2 K1 65.8(4) . .
C4 C3 C2 122.8(7) . .
C5 C4 C3 116.4(5) . .
C5 C4 C7A 115.5(8) . .
C3 C4 C7A 127.9(9) . .
C5 C4 C7 128.9(9) . .
C3 C4 C7 114.7(9) . .
C7A C4 C7 13.6(10) . .
C4 C5 C6 122.8(6) . .
C5 C6 C1 120.8(5) . .
C8 C7 C4 107.1(13) . .
C8A C7A C4 122.6(12) . .
O2 C9 C14 121.0(7) . .
O2 C9 C10 121.8(7) . .
C14 C9 C10 117.2(7) . .
O2 C9 K1 67.5(4) . .
C14 C9 K1 119.1(5) . .
C10 C9 K1 86.6(5) . .
O2 C9 K1 67.0(4) . 4_576
C14 C9 K1 125.5(6) . 4_576
C10 C9 K1 78.8(4) . 4_576
K1 C9 K1 113.3(3) . 4_576
O2 C9 K3 50.7(4) . 1_556
C14 C9 K3 80.7(5) . 1_556
C10 C9 K3 143.2(5) . 1_556
K1 C9 K3 113.7(2) . 1_556
K1 C9 K3 65.10(15) 4_576 1_556
C11 C10 C9 121.3(8) . .
C11 C10 K1 127.1(6) . 4_576
C9 C10 K1 74.5(4) . 4_576
C11 C10 K1 127.3(5) . .
C9 C10 K1 67.5(4) . .
K1 C10 K1 105.6(2) 4_576 .
C10 C11 C12 121.3(7) . .
C13 C12 C11 117.1(7) . .
C13 C12 C15 122.4(8) . .
C11 C12 C15 120.5(7) . .
C14 C13 C12 123.0(8) . .
C14 C13 K1 81.8(5) . 1_556
C12 C13 K1 118.5(6) . 1_556
C13 C14 C9 120.0(7) . .
C13 C14 K1 74.9(6) . 1_556
C9 C14 K1 122.6(5) . 1_556
C13 C14 K3 145.0(7) . 1_556
C9 C14 K3 75.8(4) . 1_556
K1 C14 K3 70.58(17) 1_556 1_556
C16 C15 C12 113.2(7) . .
O3 C17 C18 123.8(7) . .
O3 C17 C22 121.6(7) . .
C18 C17 C22 114.6(7) . .
O3 C17 K2 65.3(4) . 4_576
C18 C17 K2 131.9(6) . 4_576
C22 C17 K2 78.7(4) . 4_576
O3 C17 K2 61.9(5) . .
C18 C17 K2 114.3(5) . .
C22 C17 K2 93.3(6) . .
K2 C17 K2 110.5(3) 4_576 .
O3 C17 K3 54.2(4) . 1_556
C18 C17 K3 83.8(5) . 1_556
C22 C17 K3 140.9(5) . 1_556
K2 C17 K3 64.36(15) 4_576 1_556
K2 C17 K3 110.7(2) . 1_556
C17 C18 C19 123.2(7) . .
C17 C18 K2 116.1(5) . 1_556
C19 C18 K2 72.5(5) . 1_556
C17 C18 K3 72.9(4) . 1_556
C19 C18 K3 141.7(6) . 1_556
K2 C18 K3 69.32(16) 1_556 1_556
C20 C19 C18 121.2(8) . .
C20 C19 K2 112.0(6) . 1_556
C18 C19 K2 83.8(5) . 1_556
C19 C20 C21 116.6(7) . .
C19 C20 C23 120.8(8) . .
C21 C20 C23 122.5(7) . .
C20 C21 C22 122.5(7) . .
C21 C22 C17 121.7(7) . .
C21 C22 K2 130.0(6) . 4_576
C17 C22 K2 74.9(4) . 4_576
C21 C22 K2 129.6(5) . .
C17 C22 K2 62.9(5) . .
K2 C22 K2 100.3(2) 4_576 .
C20 C23 C24 114.0(7) . .
O4 C25 C26 111.0(6) . 3_565
O4 C26 C25 110.8(6) . 3_565
O5 C27 C28 110.9(5) . 3_665
O5 C28 C27 112.3(6) . 3_665

loop_
_geom_bond_atom_site_label_1
_geom_bond_atom_site_label_2
_geom_bond_distance
_geom_bond_site_symmetry_2
K1 O1 2.691(6) .
K1 O4 2.787(5) .
K1 O2 2.790(6) .
K1 O2 2.823(5) 4_575
K2 O1 2.682(6) .
K2 O3 2.747(6) .
K2 O5 2.760(5) .
K2 O3 2.784(5) 4_575
K3 O2 2.647(5) 4_575
K3 O3 2.672(6) 4_575
K3 O1 2.714(3) .
K3 O2 2.814(6) 1_554
K3 O3 2.831(6) 1_554
K3 O1 2.969(3) 4_575
O1 C1 1.314(5) .
O1 K3 2.969(3) 4_576
O2 C9 1.303(8) .
O2 K3 2.647(5) 4_576
O2 K3 2.814(6) 1_556
O2 K1 2.823(5) 4_576
O3 C17 1.327(9) .
O3 K3 2.672(6) 4_576
O3 K2 2.784(5) 4_576
O3 K3 2.832(6) 1_556
O4 C26 1.429(8) .
O4 C25 1.433(7) .
O5 C27 1.421(8) .
O5 C28 1.437(9) .
C1 C2 1.405(8) .
C1 C6 1.423(7) .
C2 C3 1.394(7) .
C3 C4 1.384(9) .
C4 C5 1.381(9) .
C4 C7A 1.491(16) .
C4 C7 1.586(19) .
C5 C6 1.395(7) .
C7 C8 1.57(2) .
C7A C8A 1.47(2) .
C9 C14 1.416(11) .
C9 C10 1.425(10) .
C10 C11 1.378(10) .
C11 C12 1.404(11) .
C12 C13 1.397(10) .
C12 C15 1.507(10) .
C13 C14 1.382(10) .
C15 C16 1.505(12) .
C17 C18 1.405(11) .
C17 C22 1.411(9) .
C18 C19 1.407(10) .
C19 C20 1.382(10) .
C20 C21 1.393(12) .
C20 C23 1.532(11) .
C21 C22 1.402(10) .
C23 C24 1.538(13) .
C25 C26 1.500(11) 3_565
C26 C25 1.500(11) 3_565
C27 C28 1.490(9) 3_665
C28 C27 1.490(9) 3_665
